data_7241553
loop_
_publ_author_name
'Andreev, Grigory'
'Budantseva, Nina'
'Levtsova, Anastasiya'
'Sokolova, Marina'
'Fedoseev, Aleksander'

_publ_section_title
;
 Formation of uranyl phthalate coordination polymers with unusual 2D net
 topologies in the presence of organic cations
;
_journal_name_full CrystEngComm
_journal_paper_doi 10.1039/D0CE01323D
_journal_year 2020
_chemical_formula_sum 'C36 H28 N2 O26 U4'
_chemical_formula_weight 1850.67
_space_group_crystal_system triclinic
_space_group_IT_number 2
_space_group_name_Hall '-P 1'
_space_group_name_H-M_alt 'P -1'
_atom_sites_solution_hydrogens geom
_audit_creation_method SHELXL-2018/3
_audit_update_record
;
2020-09-10 deposited with the CCDC.	2020-11-19 downloaded from the CCDC.
;
_cell_angle_alpha 113.935(3)
_cell_angle_beta 91.710(4)
_cell_angle_gamma 107.802(4)
_cell_formula_units_Z 1
_cell_length_a 10.7273(17)
_cell_length_b 13.2720(18)
_cell_length_c 13.4848(19)
_cell_measurement_reflns_used 2293
_cell_measurement_temperature 100(2)
_cell_measurement_theta_max 28.44
_cell_measurement_theta_min 3.27
_cell_volume 1644.4(4)
_computing_structure_refinement 'SHELXL-2018/3 (Sheldrick, 2018)'
_diffrn_ambient_temperature 100(2)
_diffrn_measured_fraction_theta_full 0.945
_diffrn_measured_fraction_theta_max 0.853
_diffrn_measurement_device_type 'Bruker APEX-II CCD'
_diffrn_measurement_method '\f and \w scans'
_diffrn_radiation_type MoK\a
_diffrn_radiation_wavelength 0.71073
_diffrn_reflns_av_R_equivalents 0.0444
_diffrn_reflns_av_unetI/netI 0.1168
_diffrn_reflns_Laue_measured_fraction_full 0.945
_diffrn_reflns_Laue_measured_fraction_max 0.853
_diffrn_reflns_limit_h_max 15
_diffrn_reflns_limit_h_min -16
_diffrn_reflns_limit_k_max 19
_diffrn_reflns_limit_k_min -20
_diffrn_reflns_limit_l_max 20
_diffrn_reflns_limit_l_min -8
_diffrn_reflns_number 14292
_diffrn_reflns_point_group_measured_fraction_full 0.945
_diffrn_reflns_point_group_measured_fraction_max 0.853
_diffrn_reflns_theta_full 25.242
_diffrn_reflns_theta_max 33.540
_diffrn_reflns_theta_min 2.941
_diffrn_source 'sealed tube'
_exptl_absorpt_coefficient_mu 9.883
_exptl_absorpt_correction_T_max 0.588
_exptl_absorpt_correction_T_min 0.352
_exptl_absorpt_correction_type numerical
_exptl_absorpt_process_details SADABS
_exptl_crystal_density_diffrn 1.869
_exptl_crystal_description prism
_exptl_crystal_F_000 828
_exptl_crystal_size_max 0.065
_exptl_crystal_size_mid 0.055
_exptl_crystal_size_min 0.050
_refine_diff_density_max 2.178
_refine_diff_density_min -1.958
_refine_diff_density_rms 0.219
_refine_ls_extinction_method none
_refine_ls_goodness_of_fit_ref 1.014
_refine_ls_hydrogen_treatment constr
_refine_ls_matrix_type full
_refine_ls_number_parameters 305
_refine_ls_number_reflns 11038
_refine_ls_number_restraints 0
_refine_ls_restrained_S_all 1.014
_refine_ls_R_factor_all 0.1104
_refine_ls_R_factor_gt 0.0504
_refine_ls_shift/su_max 0.001
_refine_ls_shift/su_mean 0.000
_refine_ls_structure_factor_coef Fsqd
_refine_ls_weighting_details 'w=1/[\s^2^(Fo^2^)+(0.0280P)^2^] where P=(Fo^2^+2Fc^2^)/3'
_refine_ls_weighting_scheme calc
_refine_ls_wR_factor_gt 0.0905
_refine_ls_wR_factor_ref 0.1027
_reflns_Friedel_coverage 0.000
_reflns_number_gt 5806
_reflns_number_total 11038
_reflns_threshold_expression 'I > 2\s(I)'
_cod_data_source_file d0ce01323d2.cif
_cod_data_source_block u_CCDC2
_cod_database_code 7241553
_shelx_shelxl_version_number 2018/3
_shelx_space_group_comment
;
The symmetry employed for this shelxl refinement is uniquely defined
by the following loop, which should always be used as a source of
symmetry information in preference to the above space-group names.
They are only intended as comments.
;

loop_
_space_group_symop_operation_xyz
'x, y, z'
'-x, -y, -z'

loop_
_atom_site_label
_atom_site_type_symbol
_atom_site_fract_x
_atom_site_fract_y
_atom_site_fract_z
_atom_site_U_iso_or_equiv
_atom_site_adp_type
_atom_site_occupancy
_atom_site_site_symmetry_order
_atom_site_calc_flag
_atom_site_refinement_flags_posn
_atom_site_refinement_flags_adp
_atom_site_refinement_flags_occupancy
_atom_site_disorder_assembly
_atom_site_disorder_group
U1 U 0.61355(3) 1.10207(2) 0.45206(2) 0.03265(10) Uani 1 1 d . . . . .
N1 N 0.6509(7) 0.5303(6) 0.0886(6) 0.0454(19) Uani 1 1 d . . . . .
H1A H 0.665235 0.601540 0.092431 0.068 Uiso 1 1 calc R U . . .
H1B H 0.579977 0.510310 0.118446 0.068 Uiso 1 1 calc R U . . .
H1C H 0.636597 0.478431 0.018357 0.068 Uiso 1 1 calc R U . . .
C18 C 0.740(2) 0.4129(17) 0.1408(15) 0.039(6) Uiso 0.419(16) 1 d . . P A 1
H18A H 0.739382 0.359987 0.066533 0.058 Uiso 0.419(16) 1 calc R U P A 1
H18B H 0.655023 0.386750 0.160730 0.058 Uiso 0.419(16) 1 calc R U P A 1
H18C H 0.808003 0.414529 0.189907 0.058 Uiso 0.419(16) 1 calc R U P A 1
C19 C 0.897(2) 0.5853(18) 0.1114(16) 0.081(7) Uiso 0.581(16) 1 d . . P A 2
H19A H 0.895503 0.535460 0.035753 0.122 Uiso 0.581(16) 1 calc R U P A 2
H19B H 0.972883 0.592008 0.156706 0.122 Uiso 0.581(16) 1 calc R U P A 2
H19C H 0.903563 0.661877 0.118803 0.122 Uiso 0.581(16) 1 calc R U P A 2
C17 C 0.7670(14) 0.5311(12) 0.1486(10) 0.088(4) Uiso 1 1 d . . . . .
C1 C 0.6670(9) 0.9950(7) 0.1033(6) 0.035(2) Uani 1 1 d . . . . .
O1 O 0.7553(7) 1.0841(6) 0.5013(5) 0.0563(18) Uani 1 1 d . . . . .
U2 U 0.45586(3) 0.76850(2) 0.24567(2) 0.03068(10) Uani 1 1 d . . . . .
C2 C 0.6449(8) 0.8772(7) 0.0267(6) 0.0334(19) Uani 1 1 d . . . . .
O2 O 0.4794(7) 1.1278(5) 0.4005(5) 0.0517(17) Uani 1 1 d . . . . .
C16 C 0.3398(10) 0.4920(7) 0.1899(6) 0.044(2) Uani 1 1 d . . . . .
C15 C 0.2551(10) 0.6424(7) 0.4049(6) 0.043(2) Uani 1 1 d . . . . .
C14 C 0.0618(9) 0.4627(7) 0.3608(7) 0.047(3) Uani 1 1 d . . . . .
H14 H 0.036293 0.507977 0.424254 0.056 Uiso 1 1 calc R U . . .
C13 C -0.0161(10) 0.3463(8) 0.2986(8) 0.054(3) Uani 1 1 d . . . . .
H13 H -0.093167 0.312589 0.320459 0.065 Uiso 1 1 calc R U . . .
O13 O 0.4891(7) 0.9146(4) 0.4083(4) 0.0489(18) Uani 1 1 d . . . . .
C12 C 0.0213(10) 0.2810(8) 0.2044(8) 0.055(3) Uani 1 1 d . . . . .
H12 H -0.032182 0.203256 0.160727 0.066 Uiso 1 1 calc R U . . .
O12 O 0.3361(7) 0.5666(4) 0.1495(4) 0.0469(17) Uani 1 1 d . . . . .
C11 C 0.1387(9) 0.3302(7) 0.1738(7) 0.046(2) Uani 1 1 d . . . . .
H11 H 0.165423 0.283605 0.111863 0.056 Uiso 1 1 calc R U . . .
O11 O 0.4278(8) 0.4520(6) 0.1877(6) 0.067(2) Uani 1 1 d . . . . .
C10 C 0.2169(8) 0.4478(6) 0.2339(6) 0.034(2) Uani 1 1 d . . . . .
O10 O 0.2280(7) 0.6893(5) 0.4963(5) 0.069(2) Uani 1 1 d . . . . .
C9 C 0.1787(9) 0.5130(7) 0.3293(6) 0.036(2) Uani 1 1 d . . . . .
O9 O 0.3506(6) 0.7006(4) 0.3746(4) 0.0458(17) Uani 1 1 d . . . . .
C8 C 0.6324(10) 0.7811(7) 0.0588(6) 0.037(2) Uani 1 1 d . . . . .
O8 O 0.5153(6) 0.7261(5) 0.0706(4) 0.0443(16) Uani 1 1 d . . . . .
O6 O 0.7134(7) 1.1309(5) 0.2927(4) 0.058(2) Uani 1 1 d . . . . .
C6 C 0.6809(8) 1.0802(7) 0.0663(7) 0.039(2) Uani 1 1 d . . . . .
H6 H 0.694670 1.157072 0.116910 0.046 Uiso 1 1 calc R U . . .
C7 C 0.6673(8) 1.0266(7) 0.2229(6) 0.039(2) Uani 1 1 d . . . . .
O7 O 0.7322(8) 0.7564(6) 0.0718(6) 0.063(2) Uani 1 1 d . . . . .
C5 C 0.6748(10) 1.0539(8) -0.0438(7) 0.049(2) Uani 1 1 d . . . . .
H5 H 0.689003 1.113250 -0.066608 0.059 Uiso 1 1 calc R U . . .
O5 O 0.6163(7) 0.9484(5) 0.2564(4) 0.0479(17) Uani 1 1 d . . . . .
O4 O 0.3190(7) 0.7958(5) 0.2019(5) 0.0568(19) Uani 1 1 d . . . . .
C4 C 0.6474(10) 0.9379(8) -0.1214(7) 0.050(3) Uani 1 1 d . . . . .
H4 H 0.636584 0.918501 -0.196334 0.060 Uiso 1 1 calc R U . . .
O3 O 0.5940(6) 0.7370(5) 0.2845(4) 0.0460(16) Uani 1 1 d . . . . .
C3 C 0.6365(9) 0.8516(7) -0.0852(6) 0.042(2) Uani 1 1 d . . . . .
H3 H 0.623375 0.775218 -0.136620 0.050 Uiso 1 1 calc R U . . .

loop_
_atom_site_aniso_label
_atom_site_aniso_U_11
_atom_site_aniso_U_22
_atom_site_aniso_U_33
_atom_site_aniso_U_23
_atom_site_aniso_U_13
_atom_site_aniso_U_12
U1 0.0462(2) 0.01920(16) 0.02636(15) 0.00903(12) 0.01415(15) 0.00377(15)
N1 0.048(5) 0.043(5) 0.047(4) 0.019(4) 0.007(4) 0.019(4)
C1 0.046(6) 0.025(4) 0.035(4) 0.015(3) 0.022(4) 0.010(4)
O1 0.062(5) 0.057(4) 0.050(4) 0.020(3) 0.018(4) 0.026(4)
U2 0.0452(2) 0.01816(16) 0.02460(15) 0.00819(12) 0.01241(15) 0.00670(15)
C2 0.039(5) 0.027(4) 0.030(4) 0.011(3) 0.006(4) 0.007(4)
O2 0.057(5) 0.039(4) 0.057(4) 0.021(3) 0.016(3) 0.012(3)
C16 0.064(7) 0.019(4) 0.033(4) 0.006(3) 0.015(4) 0.001(4)
C15 0.064(7) 0.018(4) 0.037(4) 0.009(3) 0.019(4) 0.006(4)
C14 0.059(7) 0.031(5) 0.047(5) 0.018(4) 0.028(5) 0.009(5)
C13 0.047(6) 0.038(5) 0.062(6) 0.021(5) 0.021(5) -0.006(5)
O13 0.081(5) 0.018(3) 0.038(3) 0.010(2) 0.035(3) 0.006(3)
C12 0.049(7) 0.031(5) 0.062(6) 0.012(4) 0.011(5) -0.006(4)
O12 0.076(5) 0.014(3) 0.028(3) 0.002(2) 0.015(3) -0.006(3)
C11 0.046(6) 0.026(5) 0.050(5) 0.007(4) 0.006(5) 0.005(4)
O11 0.072(6) 0.044(4) 0.099(5) 0.034(4) 0.043(5) 0.031(4)
C10 0.035(5) 0.012(4) 0.037(4) 0.004(3) 0.008(4) -0.007(3)
O10 0.091(6) 0.026(3) 0.044(3) -0.004(3) 0.041(4) -0.015(3)
C9 0.046(6) 0.019(4) 0.035(4) 0.012(3) 0.007(4) -0.001(4)
O9 0.064(4) 0.020(3) 0.035(3) 0.009(2) 0.023(3) -0.007(3)
C8 0.059(7) 0.022(4) 0.028(4) 0.004(3) 0.016(4) 0.018(4)
O8 0.058(4) 0.032(3) 0.027(3) 0.009(2) 0.015(3) 0.000(3)
O6 0.091(5) 0.018(3) 0.037(3) 0.003(2) 0.024(3) -0.008(3)
C6 0.039(5) 0.034(5) 0.045(5) 0.020(4) 0.016(4) 0.010(4)
C7 0.033(5) 0.034(5) 0.037(4) 0.008(4) 0.015(4) 0.005(4)
O7 0.086(6) 0.064(5) 0.078(5) 0.052(4) 0.039(4) 0.048(4)
C5 0.060(7) 0.048(6) 0.051(5) 0.033(5) 0.014(5) 0.020(5)
O5 0.074(5) 0.024(3) 0.031(3) 0.012(2) 0.016(3) -0.003(3)
O4 0.069(5) 0.047(4) 0.059(4) 0.023(3) 0.030(4) 0.024(4)
C4 0.073(7) 0.052(6) 0.032(4) 0.026(4) 0.008(5) 0.021(5)
O3 0.059(4) 0.039(4) 0.043(3) 0.020(3) 0.018(3) 0.017(3)
C3 0.061(7) 0.036(5) 0.025(4) 0.008(3) 0.010(4) 0.018(5)

loop_
_atom_type_symbol
_atom_type_description
_atom_type_scat_dispersion_real
_atom_type_scat_dispersion_imag
_atom_type_scat_source
C C 0.0033 0.0016 'International Tables Vol C Tables 4.2.6.8 and 6.1.1.4'
H H 0.0000 0.0000 'International Tables Vol C Tables 4.2.6.8 and 6.1.1.4'
N N 0.0061 0.0033 'International Tables Vol C Tables 4.2.6.8 and 6.1.1.4'
O O 0.0106 0.0060 'International Tables Vol C Tables 4.2.6.8 and 6.1.1.4'
U U -9.6767 9.6646 'International Tables Vol C Tables 4.2.6.8 and 6.1.1.4'

loop_
_geom_angle_atom_site_label_1
_geom_angle_atom_site_label_2
_geom_angle_atom_site_label_3
_geom_angle
_geom_angle_site_symmetry_1
_geom_angle_site_symmetry_3
_geom_angle_publ_flag
O1 U1 O2 175.9(3) . . ?
O1 U1 O13 91.5(3) . . ?
O2 U1 O13 92.1(3) . . ?
O1 U1 O13 92.5(3) . 2_676 ?
O2 U1 O13 90.7(3) . 2_676 ?
O13 U1 O13 68.3(2) . 2_676 ?
O1 U1 O6 92.9(3) . . ?
O2 U1 O6 83.9(3) . . ?
O13 U1 O6 113.58(17) . . ?
O13 U1 O6 174.3(2) 2_676 . ?
O1 U1 O10 83.9(3) . 2_676 ?
O2 U1 O10 92.5(3) . 2_676 ?
O13 U1 O10 175.2(3) . 2_676 ?
O13 U1 O10 112.91(18) 2_676 2_676 ?
O6 U1 O10 65.74(17) . 2_676 ?
O1 U1 O5 88.2(2) . . ?
O2 U1 O5 91.6(2) . . ?
O13 U1 O5 64.46(17) . . ?
O13 U1 O5 132.71(17) 2_676 . ?
O6 U1 O5 49.52(16) . . ?
O10 U1 O5 114.16(16) 2_676 . ?
O1 U1 O9 93.3(3) . 2_676 ?
O2 U1 O9 85.6(2) . 2_676 ?
O13 U1 O9 132.38(16) . 2_676 ?
O13 U1 O9 64.22(17) 2_676 2_676 ?
O6 U1 O9 113.44(16) . 2_676 ?
O10 U1 O9 49.33(16) 2_676 2_676 ?
O5 U1 O9 162.95(16) . 2_676 ?
O1 U1 C15 86.7(3) . 2_676 ?
O2 U1 C15 90.7(3) . 2_676 ?
O13 U1 C15 156.96(19) . 2_676 ?
O13 U1 C15 88.9(2) 2_676 2_676 ?
O6 U1 C15 89.46(19) . 2_676 ?
O10 U1 C15 24.16(18) 2_676 2_676 ?
O5 U1 C15 138.31(19) . 2_676 ?
O9 U1 C15 25.27(18) 2_676 2_676 ?
O1 U1 C7 93.6(3) . . ?
O2 U1 C7 84.5(3) . . ?
O13 U1 C7 89.1(2) . . ?
O13 U1 C7 156.7(2) 2_676 . ?
O6 U1 C7 24.46(19) . . ?
O10 U1 C7 90.1(2) 2_676 . ?
O5 U1 C7 25.39(19) . . ?
O9 U1 C7 137.6(2) 2_676 . ?
C15 U1 C7 113.9(2) 2_676 . ?
O1 U1 U1 92.4(2) . 2_676 ?
O2 U1 U1 91.68(19) . 2_676 ?
O13 U1 U1 34.26(12) . 2_676 ?
O13 U1 U1 34.00(13) 2_676 2_676 ?
O6 U1 U1 147.55(12) . 2_676 ?
O10 U1 U1 146.71(12) 2_676 2_676 ?
O5 U1 U1 98.72(11) . 2_676 ?
O9 U1 U1 98.18(11) 2_676 2_676 ?
C15 U1 U1 122.81(15) 2_676 2_676 ?
C7 U1 U1 123.19(16) . 2_676 ?
O1 U1 U2 92.9(2) . . ?
O2 U1 U2 89.4(2) . . ?
O13 U1 U2 27.48(12) . . ?
O13 U1 U2 95.62(13) 2_676 . ?
O6 U1 U2 86.11(12) . . ?
O10 U1 U2 151.37(12) 2_676 . ?
O5 U1 U2 37.21(11) . . ?
O9 U1 U2 159.12(11) 2_676 . ?
C15 U1 U2 175.52(15) 2_676 . ?
C7 U1 U2 61.64(16) . . ?
U1 U1 U2 61.656(12) 2_676 . ?
N1 C17 C18 108.1(13) . . ?
N1 C17 C19 111.0(12) . . ?
C6 C1 C2 119.8(7) . . ?
C6 C1 C7 119.4(7) . . ?
C2 C1 C7 120.7(7) . . ?
O4 U2 O3 177.7(3) . . ?
O4 U2 O13 90.6(3) . . ?
O3 U2 O13 91.6(3) . . ?
O4 U2 O12 88.7(3) . . ?
O3 U2 O12 89.8(3) . . ?
O13 U2 O12 140.33(18) . . ?
O4 U2 O8 89.3(2) . . ?
O3 U2 O8 88.7(2) . . ?
O13 U2 O8 141.41(19) . . ?
O12 U2 O8 78.26(18) . . ?
O4 U2 O9 95.3(3) . . ?
O3 U2 O9 86.0(2) . . ?
O13 U2 O9 68.75(18) . . ?
O12 U2 O9 71.82(17) . . ?
O8 U2 O9 149.59(18) . . ?
O4 U2 O5 93.8(3) . . ?
O3 U2 O5 86.6(2) . . ?
O13 U2 O5 68.67(18) . . ?
O12 U2 O5 150.93(17) . . ?
O8 U2 O5 72.83(18) . . ?
O9 U2 O5 136.49(17) . . ?
O4 U2 U1 89.3(2) . . ?
O3 U2 U1 92.41(19) . . ?
O13 U2 U1 28.33(13) . . ?
O12 U2 U1 168.47(12) . . ?
O8 U2 U1 113.09(13) . . ?
O9 U2 U1 97.05(12) . . ?
O5 U2 U1 40.58(12) . . ?
O4 U2 U1 88.85(18) . 2_676 ?
O3 U2 U1 93.31(17) . 2_676 ?
O13 U2 U1 28.62(13) . 2_676 ?
O12 U2 U1 111.72(12) . 2_676 ?
O8 U2 U1 169.80(13) . 2_676 ?
O9 U2 U1 40.61(12) . 2_676 ?
O5 U2 U1 97.29(12) . 2_676 ?
U1 U2 U1 56.866(9) . 2_676 ?
C3 C2 C1 117.9(7) . . ?
C3 C2 C8 118.4(7) . . ?
C1 C2 C8 123.6(6) . . ?
O11 C16 O12 125.6(8) . . ?
O11 C16 C10 119.1(8) . . ?
O12 C16 C10 115.1(9) . . ?
O10 C15 O9 119.8(7) . . ?
O10 C15 C9 120.4(7) . . ?
O9 C15 C9 119.7(7) . . ?
O10 C15 U1 58.6(4) . 2_676 ?
O9 C15 U1 61.5(4) . 2_676 ?
C9 C15 U1 175.8(7) . 2_676 ?
C13 C14 C9 120.5(8) . . ?
C12 C13 C14 119.3(8) . . ?
U2 O13 U1 124.2(2) . . ?
U2 O13 U1 123.8(2) . 2_676 ?
U1 O13 U1 111.7(2) . 2_676 ?
C13 C12 C11 120.4(8) . . ?
C16 O12 U2 122.0(5) . . ?
C10 C11 C12 121.2(8) . . ?
C9 C10 C11 118.0(7) . . ?
C9 C10 C16 125.9(7) . . ?
C11 C10 C16 116.1(7) . . ?
C15 O10 U1 97.2(5) . 2_676 ?
C10 C9 C14 120.6(7) . . ?
C10 C9 C15 124.2(7) . . ?
C14 C9 C15 115.2(7) . . ?
C15 O9 U2 154.5(6) . . ?
C15 O9 U1 93.2(4) . 2_676 ?
U2 O9 U1 102.28(18) . 2_676 ?
O7 C8 O8 123.7(8) . . ?
O7 C8 C2 119.1(8) . . ?
O8 C8 C2 117.2(8) . . ?
C8 O8 U2 121.5(5) . . ?
C7 O6 U1 97.5(5) . . ?
C5 C6 C1 121.4(8) . . ?
O6 C7 O5 117.9(7) . . ?
O6 C7 C1 120.7(7) . . ?
O5 C7 C1 121.3(7) . . ?
O6 C7 U1 58.0(4) . . ?
O5 C7 U1 61.1(4) . . ?
C1 C7 U1 167.0(6) . . ?
C6 C5 C4 120.0(8) . . ?
C7 O5 U2 155.1(6) . . ?
C7 O5 U1 93.5(4) . . ?
U2 O5 U1 102.21(18) . . ?
C3 C4 C5 119.2(7) . . ?
C4 C3 C2 121.5(8) . . ?

loop_
_geom_bond_atom_site_label_1
_geom_bond_atom_site_label_2
_geom_bond_distance
_geom_bond_site_symmetry_2
_geom_bond_publ_flag
U1 O1 1.760(7) . ?
U1 O2 1.761(7) . ?
U1 O13 2.248(5) . ?
U1 O13 2.263(5) 2_676 ?
U1 O6 2.543(5) . ?
U1 O10 2.555(5) 2_676 ?
U1 O5 2.608(5) . ?
U1 O9 2.614(5) 2_676 ?
U1 C15 2.969(8) 2_676 ?
U1 C7 2.972(7) . ?
U1 U1 3.7339(6) 2_676 ?
U1 U2 3.9178(6) . ?
N1 C17 1.459(15) . ?
C18 C17 1.46(2) . ?
C19 C17 1.56(2) . ?
C1 C6 1.383(10) . ?
C1 C2 1.420(10) . ?
C1 C7 1.492(10) . ?
U2 O4 1.755(7) . ?
U2 O3 1.776(7) . ?
U2 O13 2.185(5) . ?
U2 O12 2.343(5) . ?
U2 O8 2.352(5) . ?
U2 O9 2.423(5) . ?
U2 O5 2.424(5) . ?
C2 C3 1.400(10) . ?
C2 C8 1.476(11) . ?
C16 O11 1.212(11) . ?
C16 O12 1.318(10) . ?
C16 C10 1.513(11) . ?
C15 O10 1.225(9) . ?
C15 O9 1.269(9) . ?
C15 C9 1.526(11) . ?
C14 C13 1.381(12) . ?
C14 C9 1.396(10) . ?
C13 C12 1.370(12) . ?
C12 C11 1.390(12) . ?
C11 C10 1.389(10) . ?
C10 C9 1.385(10) . ?
C8 O7 1.238(11) . ?
C8 O8 1.297(10) . ?
O6 C7 1.242(9) . ?
C6 C5 1.374(11) . ?
C7 O5 1.277(9) . ?
C5 C4 1.396(12) . ?
C4 C3 1.392(11) . ?

loop_
_geom_hbond_atom_site_label_D
_geom_hbond_atom_site_label_H
_geom_hbond_atom_site_label_A
_geom_hbond_distance_DH
_geom_hbond_distance_HA
_geom_hbond_distance_DA
_geom_hbond_angle_DHA
_geom_hbond_site_symmetry_A
_geom_hbond_publ_flag
N1 H1A O7 0.89 2.10 2.964(10) 164.8 . yes
N1 H1B O11 0.89 2.01 2.896(10) 173.5 . yes
N1 H1C O8 0.89 2.45 3.082(9) 128.4 2_665 yes
N1 H1C O12 0.89 2.15 2.962(8) 151.5 2_665 yes
